data_7244604
loop_
_publ_author_name
'Yakubenko, Artyom A.'
'Puzyk, Aleksandra M.'
'Korostelev, Vladislav O.'
'Mulloyarova, Valeriia V.'
'Tupikina, Elena Yu.'
'Tolstoy, Peter'
'Antonov, Alexander S.'

_publ_section_title
;
 Self-association of diphenylpnictoginic acids in solution and solid
 state: covalent vs hydrogen bonding
;
_journal_name_full 'Physical Chemistry Chemical Physics'
_journal_paper_doi 10.1039/D2CP00286H
_journal_year 2022
_chemical_formula_moiety 'C18 H15 As O, H2 O'
_chemical_formula_sum 'C18 H17 As O2'
_chemical_formula_weight 340.23
_chemical_name_systematic 'Triphenylarsine oxide hydrate'
_space_group_crystal_system monoclinic
_space_group_IT_number 14
_space_group_name_Hall '-P 2yn'
_space_group_name_H-M_alt 'P 1 21/n 1'
_atom_sites_solution_hydrogens mixed
_atom_sites_solution_primary dual
_audit_creation_date 2021-04-12
_audit_creation_method
;
Olex2 1.3
(compiled 2020.11.12 svn.r5f609507 for OlexSys, GUI svn.r6272)
;
_audit_update_record
;
2021-10-08 deposited with the CCDC.	2022-03-09 downloaded from the CCDC.
;
_cell_angle_alpha 90
_cell_angle_beta 113.710(3)
_cell_angle_gamma 90
_cell_formula_units_Z 4
_cell_length_a 9.4650(2)
_cell_length_b 16.2211(3)
_cell_length_c 11.0562(3)
_cell_measurement_reflns_used 3479
_cell_measurement_temperature 100(1)
_cell_measurement_theta_max 29.0410
_cell_measurement_theta_min 3.4650
_cell_volume 1554.21(7)
_computing_cell_refinement 'CrysAlisPro 1.171.41.95a (Rigaku OD, 2021)'
_computing_data_collection 'CrysAlisPro 1.171.41.95a (Rigaku OD, 2021)'
_computing_data_reduction 'CrysAlisPro 1.171.41.95a (Rigaku OD, 2021)'
_computing_molecular_graphics 'Olex2 1.3 (Dolomanov et al., 2009)'
_computing_publication_material 'Olex2 1.3 (Dolomanov et al., 2009)'
_computing_structure_refinement 'SHELXL 2014/7 (Sheldrick, 2015)'
_computing_structure_solution 'SHELXT 2014/5 (Sheldrick, 2014)'
_diffrn_ambient_environment N~2~
_diffrn_ambient_temperature 100(1)
_diffrn_detector 'CCD plate'
_diffrn_detector_area_resol_mean 16.2096
_diffrn_detector_type Eos
_diffrn_measured_fraction_theta_full 0.999
_diffrn_measured_fraction_theta_max 0.845
_diffrn_measurement_details
;
List of Runs (angles in degrees, time in seconds):

  # Type    Start    End  Width  t~exp~   \w     \q     \k     \f   Frames
#--------------------------------------------------------------------------
  1  \w     12.00  39.00   1.00   21.00    --   17.09  77.00 120.00   27
  2  \w    -52.00  82.00   1.00   21.00    --   17.09   0.00-150.00  134
  3  \w    -21.00  35.00   1.00   21.00    --   17.09 -38.00 150.00   56
;
_diffrn_measurement_device 'four-circle diffractometer'
_diffrn_measurement_device_type 'Xcalibur, Eos'
_diffrn_measurement_method '\w scans'
_diffrn_orient_matrix_type 'CrysAlisPro convention (1999,Acta A55,543-557)'
_diffrn_orient_matrix_UB_11 -0.0482529000
_diffrn_orient_matrix_UB_12 -0.0342269000
_diffrn_orient_matrix_UB_13 -0.0293669000
_diffrn_orient_matrix_UB_21 -0.0142075000
_diffrn_orient_matrix_UB_22 0.0158627000
_diffrn_orient_matrix_UB_23 -0.0636413000
_diffrn_orient_matrix_UB_31 0.0645488000
_diffrn_orient_matrix_UB_32 -0.0220968000
_diffrn_orient_matrix_UB_33 -0.0002372000
_diffrn_radiation_monochromator graphite
_diffrn_radiation_probe x-ray
_diffrn_radiation_type 'Mo K\a'
_diffrn_radiation_wavelength 0.71073
_diffrn_reflns_av_R_equivalents 0.0374
_diffrn_reflns_av_unetI/netI 0.0570
_diffrn_reflns_Laue_measured_fraction_full 0.999
_diffrn_reflns_Laue_measured_fraction_max 0.845
_diffrn_reflns_limit_h_max 12
_diffrn_reflns_limit_h_min -12
_diffrn_reflns_limit_k_max 20
_diffrn_reflns_limit_k_min -22
_diffrn_reflns_limit_l_max 15
_diffrn_reflns_limit_l_min -9
_diffrn_reflns_number 7334
_diffrn_reflns_point_group_measured_fraction_full 0.999
_diffrn_reflns_point_group_measured_fraction_max 0.845
_diffrn_reflns_theta_full 25.242
_diffrn_reflns_theta_max 29.344
_diffrn_reflns_theta_min 2.665
_diffrn_source 'fine-focus sealed X-ray tube'
_diffrn_source_type 'Enhance (Mo) X-ray Source'
_exptl_absorpt_coefficient_mu 2.188
_exptl_absorpt_correction_T_max 1.00000
_exptl_absorpt_correction_T_min 0.87312
_exptl_absorpt_correction_type multi-scan
_exptl_absorpt_process_details
;
CrysAlisPro 1.171.41.95a (Rigaku Oxford Diffraction, 2021)
Empirical absorption correction using spherical harmonics,
implemented in SCALE3 ABSPACK scaling algorithm.
;
_exptl_crystal_colour 'clear colourless'
_exptl_crystal_colour_lustre clear
_exptl_crystal_colour_primary colourless
_exptl_crystal_density_diffrn 1.454
_exptl_crystal_description prism
_exptl_crystal_F_000 696
_exptl_crystal_recrystallization_method 'Solvent evaporation'
_exptl_crystal_size_max 0.38
_exptl_crystal_size_mid 0.26
_exptl_crystal_size_min 0.2
_refine_diff_density_max 0.946
_refine_diff_density_min -0.564
_refine_diff_density_rms 0.092
_refine_ls_extinction_method none
_refine_ls_goodness_of_fit_ref 1.047
_refine_ls_hydrogen_treatment constr
_refine_ls_matrix_type full
_refine_ls_number_parameters 193
_refine_ls_number_reflns 3598
_refine_ls_number_restraints 0
_refine_ls_restrained_S_all 1.047
_refine_ls_R_factor_all 0.0474
_refine_ls_R_factor_gt 0.0369
_refine_ls_shift/su_max 0.001
_refine_ls_shift/su_mean 0.000
_refine_ls_structure_factor_coef Fsqd
_refine_ls_weighting_details 'w=1/[\s^2^(Fo^2^)+(0.0415P)^2^] where P=(Fo^2^+2Fc^2^)/3'
_refine_ls_weighting_scheme calc
_refine_ls_wR_factor_gt 0.0864
_refine_ls_wR_factor_ref 0.0935
_reflns_Friedel_coverage 0.000
_reflns_number_gt 3006
_reflns_number_total 3598
_reflns_threshold_expression 'I > 2\s(I)'
_cod_data_source_file d2cp00286h3.cif
_cod_data_source_block 1ver0-18079_art-021
_cod_database_code 7244604
_shelx_shelxl_version_number 2014/7
_chemical_oxdiff_formula 'C12 H11 As1 O2'
_shelx_space_group_comment
;
The symmetry employed for this shelxl refinement is uniquely defined
by the following loop, which should always be used as a source of
symmetry information in preference to the above space-group names.
They are only intended as comments.
;
_shelx_estimated_absorpt_t_max 0.669
_shelx_estimated_absorpt_t_min 0.490
_reflns_odcompleteness_completeness 99.79
_reflns_odcompleteness_iscentric 1
_reflns_odcompleteness_theta 26.32
_olex2_refinement_description
;
1. Fixed Uiso
 At 1.2 times of:
  All C(H) groups
 At 1.5 times of:
  All O(H,H) groups
2.a Free rotating group:
 O1S(H1SA,H1SB)
2.b Aromatic/amide H refined with riding coordinates:
 C2(H2), C18(H18), C6(H6), C4(H4), C5(H5), C3(H3), C14(H14), C12(H12), C8(H8),
 C10(H10), C17(H17), C15(H15), C16(H16), C9(H9), C11(H11)
;
_olex2_submission_special_instructions 'No special instructions were received'
_oxdiff_exptl_absorpt_empirical_details
;
Empirical correction (ABSPACK) includes:
- Absorption correction using spherical harmonics
- Frame scaling
;
_oxdiff_exptl_absorpt_empirical_full_max 1.274
_oxdiff_exptl_absorpt_empirical_full_min 0.891

loop_
_space_group_symop_operation_xyz
'x, y, z'
'-x+1/2, y+1/2, -z+1/2'
'-x, -y, -z'
'x-1/2, -y-1/2, z-1/2'

loop_
_atom_site_label
_atom_site_type_symbol
_atom_site_fract_x
_atom_site_fract_y
_atom_site_fract_z
_atom_site_U_iso_or_equiv
_atom_site_adp_type
_atom_site_occupancy
_atom_site_site_symmetry_order
_atom_site_calc_flag
_atom_site_refinement_flags_posn
_atom_site_refinement_flags_adp
_atom_site_refinement_flags_occupancy
_atom_site_disorder_assembly
_atom_site_disorder_group
As1 As 0.47938(3) 0.64455(2) 0.74533(2) 0.01568(10) Uani 1 1 d . . . . .
O1S O 0.6714(2) 0.43921(12) 0.97273(18) 0.0253(4) Uani 1 1 d G . . . .
H1SA H 0.6190 0.4805 0.9259 0.038 Uiso 1 1 d G U . . .
H1SB H 0.6416 0.4352 1.0374 0.038 Uiso 1 1 d G U . . .
O1 O 0.47906(18) 0.57406(11) 0.85356(16) 0.0211(4) Uani 1 1 d . . . . .
C13 C 0.6860(3) 0.67132(16) 0.7679(2) 0.0189(5) Uani 1 1 d . . . . .
C1 C 0.3785(3) 0.74398(16) 0.7641(3) 0.0182(5) Uani 1 1 d . . . . .
C2 C 0.2949(3) 0.79161(16) 0.6538(3) 0.0215(6) Uani 1 1 d . . . . .
H2 H 0.2882 0.7757 0.5690 0.026 Uiso 1 1 calc R U . . .
C7 C 0.3680(3) 0.60808(15) 0.5671(2) 0.0187(5) Uani 1 1 d . . . . .
C18 C 0.8067(3) 0.62425(17) 0.8545(3) 0.0225(6) Uani 1 1 d . . . . .
H18 H 0.7880 0.5811 0.9043 0.027 Uiso 1 1 calc R U . . .
C6 C 0.3900(3) 0.76701(16) 0.8884(3) 0.0192(5) Uani 1 1 d . . . . .
H6 H 0.4478 0.7344 0.9635 0.023 Uiso 1 1 calc R U . . .
C4 C 0.2318(3) 0.88539(17) 0.7924(3) 0.0232(6) Uani 1 1 d . . . . .
H4 H 0.1809 0.9338 0.8023 0.028 Uiso 1 1 calc R U . . .
C5 C 0.3163(3) 0.83796(16) 0.9021(3) 0.0227(6) Uani 1 1 d . . . . .
H5 H 0.3236 0.8542 0.9870 0.027 Uiso 1 1 calc R U . . .
C3 C 0.2214(3) 0.86246(16) 0.6684(3) 0.0242(6) Uani 1 1 d . . . . .
H3 H 0.1640 0.8952 0.5935 0.029 Uiso 1 1 calc R U . . .
C14 C 0.7120(3) 0.73502(17) 0.6951(3) 0.0253(6) Uani 1 1 d . . . . .
H14 H 0.6282 0.7670 0.6369 0.030 Uiso 1 1 calc R U . . .
C12 C 0.2154(3) 0.58518(18) 0.5300(3) 0.0302(7) Uani 1 1 d . . . . .
H12 H 0.1682 0.5888 0.5912 0.036 Uiso 1 1 calc R U . . .
C8 C 0.4363(3) 0.6014(2) 0.4779(3) 0.0312(7) Uani 1 1 d . . . . .
H8 H 0.5414 0.6163 0.5037 0.037 Uiso 1 1 calc R U . . .
C10 C 0.2003(3) 0.55203(18) 0.3134(3) 0.0367(8) Uani 1 1 d . . . . .
H10 H 0.1418 0.5339 0.2256 0.044 Uiso 1 1 calc R U . . .
C17 C 0.9568(3) 0.64178(18) 0.8668(3) 0.0312(7) Uani 1 1 d . . . . .
H17 H 1.0416 0.6108 0.9260 0.037 Uiso 1 1 calc R U . . .
C15 C 0.8607(3) 0.75143(19) 0.7082(3) 0.0332(7) Uani 1 1 d . . . . .
H15 H 0.8799 0.7950 0.6593 0.040 Uiso 1 1 calc R U . . .
C16 C 0.9810(3) 0.7043(2) 0.7926(3) 0.0346(8) Uani 1 1 d . . . . .
H16 H 1.0828 0.7150 0.7998 0.041 Uiso 1 1 calc R U . . .
C9 C 0.3515(4) 0.57310(19) 0.3510(3) 0.0373(8) Uani 1 1 d . . . . .
H9 H 0.3988 0.5683 0.2901 0.045 Uiso 1 1 calc R U . . .
C11 C 0.1320(3) 0.5569(2) 0.4023(3) 0.0405(8) Uani 1 1 d . . . . .
H11 H 0.0273 0.5407 0.3760 0.049 Uiso 1 1 calc R U . . .

loop_
_atom_site_aniso_label
_atom_site_aniso_U_11
_atom_site_aniso_U_22
_atom_site_aniso_U_33
_atom_site_aniso_U_23
_atom_site_aniso_U_13
_atom_site_aniso_U_12
As1 0.01602(16) 0.01539(16) 0.01517(15) 0.00291(10) 0.00579(11) 0.00032(10)
O1S 0.0293(10) 0.0240(11) 0.0263(10) 0.0063(9) 0.0151(9) 0.0068(9)
O1 0.0239(9) 0.0193(10) 0.0209(9) 0.0079(8) 0.0098(8) 0.0036(8)
C13 0.0183(13) 0.0201(13) 0.0187(12) -0.0079(11) 0.0077(11) -0.0042(11)
C1 0.0157(12) 0.0163(13) 0.0227(13) 0.0011(11) 0.0078(11) -0.0004(10)
C2 0.0225(13) 0.0196(14) 0.0200(13) 0.0037(11) 0.0060(11) 0.0013(11)
C7 0.0213(13) 0.0118(13) 0.0195(12) 0.0021(11) 0.0046(11) 0.0007(10)
C18 0.0213(13) 0.0214(14) 0.0243(14) -0.0080(12) 0.0086(12) -0.0015(11)
C6 0.0154(12) 0.0188(14) 0.0201(13) 0.0042(11) 0.0037(10) -0.0006(11)
C4 0.0180(13) 0.0164(14) 0.0321(15) -0.0007(12) 0.0068(12) -0.0001(11)
C5 0.0231(14) 0.0206(14) 0.0234(14) -0.0024(12) 0.0084(12) -0.0026(11)
C3 0.0224(14) 0.0183(14) 0.0256(14) 0.0052(12) 0.0029(12) 0.0013(11)
C14 0.0308(15) 0.0239(15) 0.0221(14) -0.0031(12) 0.0117(12) -0.0041(12)
C12 0.0217(14) 0.0284(17) 0.0384(16) -0.0122(14) 0.0098(13) -0.0006(12)
C8 0.0355(16) 0.0361(18) 0.0231(14) -0.0048(14) 0.0130(13) -0.0118(14)
C10 0.0438(18) 0.0233(16) 0.0247(15) -0.0067(13) -0.0054(13) 0.0130(14)
C17 0.0195(14) 0.0305(17) 0.0394(17) -0.0170(14) 0.0076(13) 0.0000(12)
C15 0.0392(17) 0.0332(18) 0.0354(17) -0.0127(14) 0.0237(15) -0.0200(14)
C16 0.0270(16) 0.0375(19) 0.0467(19) -0.0227(16) 0.0227(15) -0.0163(14)
C9 0.053(2) 0.0342(19) 0.0230(15) -0.0032(14) 0.0134(15) -0.0089(16)
C11 0.0204(15) 0.0374(19) 0.049(2) -0.0199(17) -0.0013(14) 0.0039(14)

loop_
_atom_type_symbol
_atom_type_description
_atom_type_scat_dispersion_real
_atom_type_scat_dispersion_imag
_atom_type_scat_source
C C 0.0033 0.0016 'International Tables Vol C Tables 4.2.6.8 and 6.1.1.4'
H H 0.0000 0.0000 'International Tables Vol C Tables 4.2.6.8 and 6.1.1.4'
As As 0.0499 2.0058 'International Tables Vol C Tables 4.2.6.8 and 6.1.1.4'
O O 0.0106 0.0060 'International Tables Vol C Tables 4.2.6.8 and 6.1.1.4'

loop_
_geom_angle_atom_site_label_1
_geom_angle_atom_site_label_2
_geom_angle_atom_site_label_3
_geom_angle
_geom_angle_site_symmetry_1
_geom_angle_site_symmetry_3
_geom_angle_publ_flag
O1 As1 C13 111.11(10) . . ?
O1 As1 C1 110.80(9) . . ?
O1 As1 C7 111.69(10) . . ?
C13 As1 C1 108.64(11) . . ?
C7 As1 C13 108.29(10) . . ?
C7 As1 C1 106.12(11) . . ?
H1SA O1S H1SB 104.5 . . ?
C18 C13 As1 118.6(2) . . ?
C18 C13 C14 121.3(2) . . ?
C14 C13 As1 120.1(2) . . ?
C2 C1 As1 120.17(19) . . ?
C6 C1 As1 119.19(19) . . ?
C6 C1 C2 120.6(2) . . ?
C1 C2 H2 120.2 . . ?
C3 C2 C1 119.6(2) . . ?
C3 C2 H2 120.2 . . ?
C12 C7 As1 117.7(2) . . ?
C8 C7 As1 122.4(2) . . ?
C8 C7 C12 119.9(3) . . ?
C13 C18 H18 120.8 . . ?
C13 C18 C17 118.5(3) . . ?
C17 C18 H18 120.8 . . ?
C1 C6 H6 120.3 . . ?
C5 C6 C1 119.4(2) . . ?
C5 C6 H6 120.3 . . ?
C5 C4 H4 119.9 . . ?
C3 C4 H4 119.9 . . ?
C3 C4 C5 120.2(3) . . ?
C6 C5 C4 120.3(2) . . ?
C6 C5 H5 119.9 . . ?
C4 C5 H5 119.9 . . ?
C2 C3 H3 120.1 . . ?
C4 C3 C2 119.9(3) . . ?
C4 C3 H3 120.1 . . ?
C13 C14 H14 120.2 . . ?
C15 C14 C13 119.5(3) . . ?
C15 C14 H14 120.2 . . ?
C7 C12 H12 120.4 . . ?
C7 C12 C11 119.2(3) . . ?
C11 C12 H12 120.4 . . ?
C7 C8 H8 119.9 . . ?
C7 C8 C9 120.1(3) . . ?
C9 C8 H8 119.9 . . ?
C9 C10 H10 119.9 . . ?
C9 C10 C11 120.3(3) . . ?
C11 C10 H10 119.9 . . ?
C18 C17 H17 120.1 . . ?
C16 C17 C18 119.7(3) . . ?
C16 C17 H17 120.1 . . ?
C14 C15 H15 120.2 . . ?
C16 C15 C14 119.6(3) . . ?
C16 C15 H15 120.2 . . ?
C17 C16 H16 119.3 . . ?
C15 C16 C17 121.4(3) . . ?
C15 C16 H16 119.3 . . ?
C8 C9 H9 120.0 . . ?
C10 C9 C8 120.1(3) . . ?
C10 C9 H9 120.0 . . ?
C12 C11 H11 119.8 . . ?
C10 C11 C12 120.4(3) . . ?
C10 C11 H11 119.8 . . ?

loop_
_geom_bond_atom_site_label_1
_geom_bond_atom_site_label_2
_geom_bond_distance
_geom_bond_site_symmetry_2
_geom_bond_publ_flag
As1 O1 1.6560(16) . ?
As1 C13 1.919(2) . ?
As1 C1 1.927(2) . ?
As1 C7 1.916(2) . ?
O1S H1SA 0.8699 . ?
O1S H1SB 0.8698 . ?
C13 C18 1.388(4) . ?
C13 C14 1.391(4) . ?
C1 C2 1.391(3) . ?
C1 C6 1.386(3) . ?
C2 H2 0.9500 . ?
C2 C3 1.386(4) . ?
C7 C12 1.385(4) . ?
C7 C8 1.384(4) . ?
C18 H18 0.9500 . ?
C18 C17 1.401(4) . ?
C6 H6 0.9500 . ?
C6 C5 1.385(4) . ?
C4 H4 0.9500 . ?
C4 C5 1.386(4) . ?
C4 C3 1.385(4) . ?
C5 H5 0.9500 . ?
C3 H3 0.9500 . ?
C14 H14 0.9500 . ?
C14 C15 1.382(4) . ?
C12 H12 0.9500 . ?
C12 C11 1.390(4) . ?
C8 H8 0.9500 . ?
C8 C9 1.385(4) . ?
C10 H10 0.9500 . ?
C10 C9 1.364(4) . ?
C10 C11 1.378(4) . ?
C17 H17 0.9500 . ?
C17 C16 1.380(4) . ?
C15 H15 0.9500 . ?
C15 C16 1.378(4) . ?
C16 H16 0.9500 . ?
C9 H9 0.9500 . ?
C11 H11 0.9500 . ?

loop_
_geom_torsion_atom_site_label_1
_geom_torsion_atom_site_label_2
_geom_torsion_atom_site_label_3
_geom_torsion_atom_site_label_4
_geom_torsion
_geom_torsion_site_symmetry_1
_geom_torsion_site_symmetry_2
_geom_torsion_site_symmetry_3
_geom_torsion_site_symmetry_4
_geom_torsion_publ_flag
As1 C13 C18 C17 177.47(19) . . . . ?
As1 C13 C14 C15 -177.3(2) . . . . ?
As1 C1 C2 C3 179.24(19) . . . . ?
As1 C1 C6 C5 -179.31(18) . . . . ?
As1 C7 C12 C11 -178.7(2) . . . . ?
As1 C7 C8 C9 178.6(2) . . . . ?
C13 C18 C17 C16 -0.6(4) . . . . ?
C13 C14 C15 C16 0.3(4) . . . . ?
C1 C2 C3 C4 0.1(4) . . . . ?
C1 C6 C5 C4 0.1(4) . . . . ?
C2 C1 C6 C5 0.4(4) . . . . ?
C7 C12 C11 C10 -0.3(5) . . . . ?
C7 C8 C9 C10 0.3(5) . . . . ?
C18 C13 C14 C15 0.6(4) . . . . ?
C18 C17 C16 C15 1.5(4) . . . . ?
C6 C1 C2 C3 -0.5(4) . . . . ?
C5 C4 C3 C2 0.4(4) . . . . ?
C3 C4 C5 C6 -0.4(4) . . . . ?
C14 C13 C18 C17 -0.5(4) . . . . ?
C14 C15 C16 C17 -1.4(4) . . . . ?
C12 C7 C8 C9 1.0(4) . . . . ?
C8 C7 C12 C11 -1.0(4) . . . . ?
C9 C10 C11 C12 1.6(5) . . . . ?
C11 C10 C9 C8 -1.6(5) . . . . ?
